data_7102317
loop_
_publ_author_name
'Dalgarno, Scott J.'
'Tian, Jian'
'Warren, John E.'
'Clark, Thomas E.'
'Makha, Mohamed'
'Raston, Colin L.'
'Atwood, Jerry L.'

_publ_section_title
;
 Calix[5]arene: a versatile sublimate that displays gas sorption
 properties
;
_journal_coden_ASTM CHCOFS
_journal_issue 46
_journal_name_full
;
 Chemical Communications (Cambridge, United Kingdom)
;
_journal_page_first 4848
_journal_page_last 4850
_journal_paper_doi 10.1039/b712621b
_journal_year 2007
_chemical_formula_sum 'C35 H30 O5'
_chemical_formula_weight 530.59
_space_group_IT_number 2
_symmetry_cell_setting triclinic
_symmetry_space_group_name_Hall '-P 1'
_symmetry_space_group_name_H-M 'P -1'
_atom_sites_solution_hydrogens geom
_atom_sites_solution_primary direct
_atom_sites_solution_secondary difmap
_audit_creation_method SHELXL-97
_cell_angle_alpha 90.517(4)
_cell_angle_beta 92.792(4)
_cell_angle_gamma 94.965(4)
_cell_formula_units_Z 2
_cell_length_a 4.7324(14)
_cell_length_b 11.924(4)
_cell_length_c 22.876(7)
_cell_measurement_temperature 296(2)
_cell_volume 1284.4(7)
_computing_cell_refinement 'SAINT (Bruker, 1998)'
_computing_data_collection 'SMART (Bruker, 1998)'
_computing_data_reduction 'SAINT (Bruker, 1998)'
_computing_molecular_graphics
;
XSeed (Barbour, 2001)
;
_computing_publication_material 'local program'
_computing_structure_refinement 'SHELXL-97 (Sheldrick, 1997)'
_computing_structure_solution 'SHELXS-97 (Sheldrick, 1990)'
_diffrn_ambient_temperature 150(2)
_diffrn_measured_fraction_theta_full 0.884
_diffrn_measured_fraction_theta_max 0.884
_diffrn_measurement_device_type 'Bruker APEX II diffractometer'
_diffrn_radiation_type Synchrotron
_diffrn_radiation_wavelength 0.69070
_diffrn_reflns_av_R_equivalents 0.0469
_diffrn_reflns_av_sigmaI/netI 0.0748
_diffrn_reflns_limit_h_max 6
_diffrn_reflns_limit_h_min -6
_diffrn_reflns_limit_k_max 17
_diffrn_reflns_limit_k_min -16
_diffrn_reflns_limit_l_max 32
_diffrn_reflns_limit_l_min -33
_diffrn_reflns_number 13714
_diffrn_reflns_theta_full 30.72
_diffrn_reflns_theta_max 30.72
_diffrn_reflns_theta_min 1.67
_exptl_absorpt_coefficient_mu 0.091
_exptl_absorpt_correction_type multi-scan
_exptl_crystal_colour Colourless
_exptl_crystal_density_diffrn 1.372
_exptl_crystal_density_method 'not measured'
_exptl_crystal_description Needle
_exptl_crystal_F_000 560
_exptl_crystal_size_max 0.05
_exptl_crystal_size_mid 0.02
_exptl_crystal_size_min 0.02
_refine_diff_density_max 0.674
_refine_diff_density_min -0.452
_refine_diff_density_rms 0.112
_refine_ls_extinction_method none
_refine_ls_goodness_of_fit_ref 1.139
_refine_ls_hydrogen_treatment constr
_refine_ls_matrix_type full
_refine_ls_number_parameters 361
_refine_ls_number_reflns 7670
_refine_ls_number_restraints 0
_refine_ls_restrained_S_all 1.139
_refine_ls_R_factor_all 0.1395
_refine_ls_R_factor_gt 0.1257
_refine_ls_shift/su_max 0.000
_refine_ls_shift/su_mean 0.000
_refine_ls_structure_factor_coef Fsqd
_refine_ls_weighting_details 'calc w=1/[\s^2^(Fo^2^)+(0.0746P)^2^+7.8179P] where P=(Fo^2^+2Fc^2^)/3'
_refine_ls_weighting_scheme calc
_refine_ls_wR_factor_gt 0.3232
_refine_ls_wR_factor_ref 0.3297
_reflns_number_gt 6198
_reflns_number_total 7670
_reflns_threshold_expression >2sigma(I)
_cod_data_source_file b712621b.txt
_cod_data_source_block Alpha
_cod_depositor_comments
;
The following automatic conversions were performed:
'_symmetry_cell_setting' value 'Triclinic' changed to 'triclinic'
according to '/home/saulius/struct/CIF-dictionaries/cif_core.dic'
dictionary named 'cif_core.dic' version 2.4.1 from 2010-06-29.

Automatic conversion script
Id: cif_fix_enum 1527 2010-12-29 10:47:43Z saulius 
;
_cod_original_sg_symbol_H-M P-1
_cod_database_code 7102317

loop_
_symmetry_equiv_pos_as_xyz
'x, y, z'
'-x, -y, -z'

loop_
_atom_site_label
_atom_site_type_symbol
_atom_site_fract_x
_atom_site_fract_y
_atom_site_fract_z
_atom_site_U_iso_or_equiv
_atom_site_adp_type
_atom_site_occupancy
_atom_site_symmetry_multiplicity
_atom_site_calc_flag
_atom_site_refinement_flags
O1 O 0.8511(7) 0.3971(3) 0.26174(14) 0.0247(6) Uani 1 1 d .
H1 H 0.8992 0.3836 0.2286 0.030 Uiso 1 1 calc R
O2 O 0.7569(7) 0.2390(3) 0.34560(14) 0.0239(6) Uani 1 1 d .
H2 H 0.8184 0.2955 0.3285 0.029 Uiso 1 1 calc R
O3 O 0.3122(7) 0.1043(3) 0.29520(13) 0.0231(6) Uani 1 1 d .
H3 H 0.4426 0.1362 0.3156 0.028 Uiso 1 1 calc R
O4 O 0.2561(7) 0.1378(2) 0.18253(13) 0.0224(6) Uani 1 1 d .
H4 H 0.3220 0.1356 0.2163 0.027 Uiso 1 1 calc R
O5 O 0.8411(7) 0.2845(3) 0.15946(14) 0.0268(7) Uani 1 1 d .
H5 H 0.9246 0.2294 0.1513 0.032 Uiso 1 1 calc R
C6 C 0.5376(9) 0.0597(3) 0.41201(18) 0.0200(7) Uani 1 1 d .
H6A H 0.7049 0.0609 0.3891 0.024 Uiso 1 1 calc R
H6B H 0.5833 0.0261 0.4494 0.024 Uiso 1 1 calc R
C7 C 0.6372(8) 0.3007(4) 0.11580(18) 0.0207(7) Uani 1 1 d .
C8 C -0.1522(9) -0.0203(4) 0.23567(18) 0.0220(8) Uani 1 1 d .
H8A H -0.3413 -0.0583 0.2298 0.026 Uiso 1 1 calc R
H8B H -0.1712 0.0600 0.2359 0.026 Uiso 1 1 calc R
C9 C -0.0303(8) -0.0521(3) 0.29548(18) 0.0198(7) Uani 1 1 d .
C10 C 0.1965(8) 0.0119(3) 0.32413(18) 0.0189(7) Uani 1 1 d .
C11 C 0.6670(8) 0.4799(3) 0.25946(19) 0.0212(8) Uani 1 1 d .
C12 C 0.3592(8) 0.0076(3) 0.10982(17) 0.0201(7) Uani 1 1 d .
C13 C 0.5433(9) 0.3822(3) 0.40125(18) 0.0227(8) Uani 1 1 d .
C14 C 0.2992(8) -0.0133(3) 0.38065(18) 0.0193(7) Uani 1 1 d .
C15 C 0.2920(9) 0.2374(4) 0.03989(18) 0.0225(8) Uani 1 1 d .
H15 H 0.2014 0.1803 0.0160 0.027 Uiso 1 1 calc R
C16 C 0.4689(8) 0.1807(3) 0.42272(17) 0.0186(7) Uani 1 1 d .
C17 C 0.5843(9) 0.5295(3) 0.20631(19) 0.0225(8) Uani 1 1 d .
C18 C 0.2149(9) 0.0304(3) 0.15952(17) 0.0193(7) Uani 1 1 d .
C19 C 0.5767(9) 0.5175(3) 0.31346(19) 0.0224(8) Uani 1 1 d .
C20 C 0.5027(8) 0.2118(3) 0.08097(17) 0.0188(7) Uani 1 1 d .
C21 C 0.1730(9) -0.1093(3) 0.40696(19) 0.0227(8) Uani 1 1 d .
H21 H 0.2397 -0.1293 0.4440 0.027 Uiso 1 1 calc R
C22 C 0.7141(10) 0.5043(4) 0.1484(2) 0.0251(8) Uani 1 1 d .
H22A H 0.7249 0.5727 0.1257 0.030 Uiso 1 1 calc R
H22B H 0.9071 0.4855 0.1568 0.030 Uiso 1 1 calc R
C23 C 0.3548(10) 0.4028(4) 0.44394(19) 0.0249(8) Uani 1 1 d .
H23 H 0.3177 0.4766 0.4518 0.030 Uiso 1 1 calc R
C24 C 0.5616(9) 0.4112(3) 0.11085(18) 0.0213(7) Uani 1 1 d .
C25 C 0.3501(10) 0.4323(4) 0.0688(2) 0.0261(9) Uani 1 1 d .
H25 H 0.2990 0.5054 0.0641 0.031 Uiso 1 1 calc R
C26 C 0.5899(8) 0.2694(3) 0.38961(18) 0.0195(7) Uani 1 1 d .
C27 C 0.3827(9) 0.5993(3) 0.3128(2) 0.0237(8) Uani 1 1 d .
H27 H 0.3175 0.6234 0.3480 0.028 Uiso 1 1 calc R
C28 C 0.5836(9) 0.0917(4) 0.08704(18) 0.0220(8) Uani 1 1 d .
H28A H 0.6341 0.0654 0.0490 0.026 Uiso 1 1 calc R
H28B H 0.7519 0.0925 0.1131 0.026 Uiso 1 1 calc R
C29 C -0.0486(10) -0.1751(4) 0.3790(2) 0.0253(8) Uani 1 1 d .
H29 H -0.1288 -0.2389 0.3971 0.030 Uiso 1 1 calc R
C30 C 0.2851(10) 0.6452(4) 0.2616(2) 0.0279(9) Uani 1 1 d .
H30 H 0.1513 0.6979 0.2621 0.034 Uiso 1 1 calc R
C31 C 0.3056(10) -0.1002(4) 0.08392(18) 0.0254(8) Uani 1 1 d .
H31 H 0.4000 -0.1181 0.0508 0.030 Uiso 1 1 calc R
C32 C -0.0282(10) -0.1560(3) 0.15698(19) 0.0240(8) Uani 1 1 d .
H32 H -0.1548 -0.2106 0.1725 0.029 Uiso 1 1 calc R
C33 C -0.1520(9) -0.1462(3) 0.32374(19) 0.0226(8) Uani 1 1 d .
H33 H -0.3036 -0.1900 0.3054 0.027 Uiso 1 1 calc R
C34 C 0.0205(8) -0.0485(3) 0.18391(17) 0.0187(7) Uani 1 1 d .
C35 C 0.2809(9) 0.2060(4) 0.46479(18) 0.0223(8) Uani 1 1 d .
H35 H 0.1944 0.1481 0.4863 0.027 Uiso 1 1 calc R
C36 C 0.7075(10) 0.4787(3) 0.37090(19) 0.0245(8) Uani 1 1 d .
H36A H 0.7325 0.5427 0.3977 0.029 Uiso 1 1 calc R
H36B H 0.8950 0.4561 0.3637 0.029 Uiso 1 1 calc R
C37 C 0.2200(10) 0.3158(4) 0.47525(19) 0.0269(9) Uani 1 1 d .
H37 H 0.0904 0.3312 0.5029 0.032 Uiso 1 1 calc R
C38 C 0.3901(9) 0.6114(4) 0.2086(2) 0.0258(9) Uani 1 1 d .
H38 H 0.3293 0.6443 0.1740 0.031 Uiso 1 1 calc R
C39 C 0.2147(10) 0.3460(4) 0.0339(2) 0.0268(9) Uani 1 1 d .
H39 H 0.0720 0.3613 0.0065 0.032 Uiso 1 1 calc R
C40 C 0.1141(11) -0.1798(4) 0.1072(2) 0.0282(9) Uani 1 1 d .
H40 H 0.0800 -0.2503 0.0893 0.034 Uiso 1 1 calc R

loop_
_atom_site_aniso_label
_atom_site_aniso_U_11
_atom_site_aniso_U_22
_atom_site_aniso_U_33
_atom_site_aniso_U_23
_atom_site_aniso_U_13
_atom_site_aniso_U_12
O1 0.0258(15) 0.0204(14) 0.0285(15) 0.0014(11) 0.0007(12) 0.0064(11)
O2 0.0232(14) 0.0207(14) 0.0285(15) -0.0004(11) 0.0072(12) 0.0020(11)
O3 0.0250(15) 0.0199(14) 0.0230(14) 0.0032(11) -0.0001(11) -0.0051(11)
O4 0.0270(15) 0.0162(13) 0.0241(14) -0.0015(10) 0.0018(11) 0.0024(11)
O5 0.0258(15) 0.0262(15) 0.0294(15) -0.0035(12) -0.0053(12) 0.0115(12)
C6 0.0189(17) 0.0180(17) 0.0231(18) 0.0021(14) -0.0007(14) 0.0030(13)
C7 0.0170(17) 0.0250(19) 0.0209(17) 0.0018(14) 0.0017(13) 0.0050(14)
C8 0.0190(18) 0.0238(19) 0.0236(18) -0.0003(15) 0.0006(14) 0.0044(14)
C9 0.0184(17) 0.0187(17) 0.0229(17) -0.0001(14) 0.0027(14) 0.0033(14)
C10 0.0197(17) 0.0131(16) 0.0244(18) -0.0004(13) 0.0039(14) 0.0023(13)
C11 0.0160(17) 0.0166(17) 0.031(2) -0.0020(14) -0.0003(14) 0.0016(13)
C12 0.0191(17) 0.0205(18) 0.0212(17) 0.0003(14) -0.0031(14) 0.0073(14)
C13 0.0251(19) 0.0182(18) 0.0241(18) -0.0024(14) -0.0046(15) 0.0016(14)
C14 0.0164(16) 0.0181(17) 0.0237(18) -0.0015(14) 0.0032(13) 0.0019(13)
C15 0.0206(18) 0.0239(19) 0.0233(18) -0.0004(15) -0.0001(14) 0.0050(15)
C16 0.0164(16) 0.0188(17) 0.0205(17) -0.0027(13) -0.0017(13) 0.0019(13)
C17 0.0222(18) 0.0149(16) 0.030(2) 0.0009(14) -0.0008(15) -0.0015(14)
C18 0.0209(18) 0.0159(16) 0.0212(17) -0.0004(13) -0.0030(14) 0.0046(13)
C19 0.0224(19) 0.0124(16) 0.032(2) 0.0007(14) -0.0007(15) -0.0016(13)
C20 0.0196(17) 0.0186(17) 0.0191(16) 0.0030(13) 0.0031(13) 0.0048(13)
C21 0.028(2) 0.0165(17) 0.0242(18) 0.0019(14) 0.0022(15) 0.0038(15)
C22 0.024(2) 0.0197(18) 0.032(2) 0.0043(16) 0.0020(16) -0.0001(15)
C23 0.031(2) 0.0186(18) 0.0250(19) -0.0050(15) -0.0022(16) 0.0057(16)
C24 0.0211(18) 0.0198(18) 0.0232(18) 0.0035(14) 0.0031(14) 0.0022(14)
C25 0.025(2) 0.023(2) 0.031(2) 0.0069(16) 0.0005(16) 0.0052(16)
C26 0.0159(16) 0.0186(17) 0.0238(18) -0.0039(14) -0.0015(13) 0.0023(13)
C27 0.0216(18) 0.0137(16) 0.035(2) -0.0026(15) 0.0023(16) -0.0012(14)
C28 0.0204(18) 0.0226(19) 0.0240(18) 0.0015(14) 0.0017(14) 0.0077(14)
C29 0.028(2) 0.0156(17) 0.031(2) 0.0024(15) 0.0042(17) -0.0039(15)
C30 0.024(2) 0.0203(19) 0.039(2) -0.0011(17) -0.0047(18) 0.0055(16)
C31 0.034(2) 0.0228(19) 0.0205(18) -0.0023(15) 0.0003(16) 0.0094(17)
C32 0.027(2) 0.0154(17) 0.029(2) 0.0010(15) -0.0031(16) -0.0002(15)
C33 0.0213(18) 0.0146(17) 0.031(2) -0.0010(14) 0.0043(15) -0.0038(14)
C34 0.0171(16) 0.0172(17) 0.0220(17) 0.0004(13) -0.0018(13) 0.0033(13)
C35 0.0222(19) 0.0221(19) 0.0224(18) -0.0014(14) 0.0024(14) 0.0017(15)
C36 0.027(2) 0.0158(17) 0.029(2) -0.0022(15) -0.0033(16) -0.0033(15)
C37 0.029(2) 0.029(2) 0.0244(19) -0.0047(16) 0.0038(16) 0.0070(17)
C38 0.0225(19) 0.0167(18) 0.038(2) 0.0019(16) -0.0055(17) 0.0020(14)
C39 0.027(2) 0.026(2) 0.027(2) 0.0039(16) -0.0039(16) 0.0079(16)
C40 0.041(3) 0.0179(18) 0.025(2) -0.0051(15) -0.0054(18) 0.0030(17)

loop_
_atom_type_symbol
_atom_type_description
_atom_type_scat_dispersion_real
_atom_type_scat_dispersion_imag
_atom_type_scat_source
C C 0.0033 0.0016 'International Tables Vol C Tables 4.2.6.8 and 6.1.1.4'
H H 0.0000 0.0000 'International Tables Vol C Tables 4.2.6.8 and 6.1.1.4'
O O 0.0106 0.0060 'International Tables Vol C Tables 4.2.6.8 and 6.1.1.4'

loop_
_geom_angle_atom_site_label_1
_geom_angle_atom_site_label_2
_geom_angle_atom_site_label_3
_geom_angle
C14 C6 C16 113.9(3)
O5 C7 C24 115.0(4)
O5 C7 C20 122.7(4)
C24 C7 C20 122.1(4)
C34 C8 C9 115.5(3)
C10 C9 C33 118.3(4)
C10 C9 C8 122.0(4)
C33 C9 C8 119.7(4)
O3 C10 C9 117.0(4)
O3 C10 C14 120.7(4)
C9 C10 C14 122.3(4)
O1 C11 C19 116.4(4)
O1 C11 C17 122.0(4)
C19 C11 C17 121.5(4)
C18 C12 C31 117.7(4)
C18 C12 C28 121.4(4)
C31 C12 C28 120.7(4)
C23 C13 C26 117.6(4)
C23 C13 C36 121.1(4)
C26 C13 C36 121.2(4)
C21 C14 C10 117.4(4)
C21 C14 C6 121.1(4)
C10 C14 C6 121.6(3)
C39 C15 C20 121.2(4)
C35 C16 C26 118.1(4)
C35 C16 C6 121.0(4)
C26 C16 C6 120.9(3)
C38 C17 C11 117.5(4)
C38 C17 C22 119.5(4)
C11 C17 C22 122.9(4)
O4 C18 C12 117.3(4)
O4 C18 C34 119.9(4)
C12 C18 C34 122.7(4)
C27 C19 C11 118.1(4)
C27 C19 C36 120.7(4)
C11 C19 C36 121.0(4)
C15 C20 C7 117.7(4)
C15 C20 C28 120.4(4)
C7 C20 C28 121.9(4)
C29 C21 C14 121.3(4)
C24 C22 C17 116.6(4)
C13 C23 C37 121.7(4)
C25 C24 C7 117.8(4)
C25 C24 C22 121.7(4)
C7 C24 C22 120.5(4)
C39 C25 C24 121.0(4)
O2 C26 C16 115.8(3)
O2 C26 C13 122.4(4)
C16 C26 C13 121.7(4)
C30 C27 C19 122.0(4)
C12 C28 C20 116.0(3)
C21 C29 C33 120.1(4)
C27 C30 C38 119.0(4)
C40 C31 C12 120.7(4)
C40 C32 C34 119.6(4)
C29 C33 C9 120.6(4)
C18 C34 C32 118.2(4)
C18 C34 C8 122.4(4)
C32 C34 C8 119.3(4)
C37 C35 C16 121.4(4)
C19 C36 C13 116.7(4)
C35 C37 C23 119.3(4)
C17 C38 C30 121.7(4)
C15 C39 C25 120.0(4)
C31 C40 C32 121.0(4)

loop_
_geom_bond_atom_site_label_1
_geom_bond_atom_site_label_2
_geom_bond_distance
O1 C11 1.372(5)
O2 C26 1.375(5)
O3 C10 1.377(5)
O4 C18 1.374(5)
O5 C7 1.381(5)
C6 C14 1.512(6)
C6 C16 1.526(5)
C7 C24 1.399(6)
C7 C20 1.407(6)
C8 C34 1.522(6)
C8 C9 1.523(6)
C9 C10 1.395(6)
C9 C33 1.395(6)
C10 C14 1.403(6)
C11 C19 1.408(6)
C11 C17 1.410(6)
C12 C18 1.391(6)
C12 C31 1.408(6)
C12 C28 1.511(6)
C13 C23 1.388(6)
C13 C26 1.406(5)
C13 C36 1.524(6)
C14 C21 1.400(6)
C15 C39 1.383(6)
C15 C20 1.392(6)
C16 C35 1.390(6)
C16 C26 1.405(6)
C17 C38 1.401(6)
C17 C22 1.525(6)
C18 C34 1.398(6)
C19 C27 1.396(6)
C19 C36 1.518(6)
C20 C28 1.521(6)
C21 C29 1.381(6)
C22 C24 1.509(6)
C23 C37 1.392(7)
C24 C25 1.395(6)
C25 C39 1.388(7)
C27 C30 1.373(6)
C29 C33 1.390(6)
C30 C38 1.401(7)
C31 C40 1.383(7)
C32 C40 1.390(6)
C32 C34 1.413(6)
C35 C37 1.386(6)

loop_
_cod_related_entry_id
_cod_related_entry_database
_cod_related_entry_code
1 ChemSpider 2007208
